data_7236060
loop_
_publ_author_name
'Huang, Jinhua'
'Azimi, Nasim'
'Cheng, Lei'
'Shkrob, Ilya A.'
'Xue, Zheng'
'Zhang, Junjie'
'Dietz Rago, Nancy L.'
'Curtiss, Larry A.'
'Amine, Khalil'
'Zhang, Zhengcheng'
'Zhang, Lu'

_publ_section_title
;
 An organophosphine oxide redox shuttle additive that delivers long-term
 overcharge protection for 4 V lithium-ion batteries
;
_journal_issue 20
_journal_name_full 'Journal of Materials Chemistry A'
_journal_page_first 10710
_journal_paper_doi 10.1039/C5TA01326G
_journal_volume 3
_journal_year 2015
_chemical_formula_moiety 'C32 H62 F2 O4 P2'
_chemical_formula_sum 'C32 H62 F2 O4 P2'
_chemical_formula_weight 610.76
_space_group_IT_number 2
_space_group_name_Hall '-P 1'
_space_group_name_H-M_alt 'P -1'
_symmetry_cell_setting triclinic
_symmetry_space_group_name_H-M 'P -1'
_atom_sites_solution_hydrogens geom
_atom_sites_solution_primary direct
_atom_sites_solution_secondary difmap
_audit_creation_method SHELXL-97
_audit_update_record
;
2014-10-16 deposited with the CCDC.
2015-04-14 downloaded from the CCDC.
;
_cell_angle_alpha 75.782(4)
_cell_angle_beta 88.910(4)
_cell_angle_gamma 79.489(4)
_cell_formula_units_Z 1
_cell_length_a 8.3768(6)
_cell_length_b 9.7336(8)
_cell_length_c 11.0989(9)
_cell_measurement_temperature 298(2)
_cell_volume 862.21(12)
_computing_cell_refinement 'Bruker SAINT'
_computing_data_collection 'Bruker APEX2'
_computing_data_reduction 'Bruker SAINT'
_computing_molecular_graphics 'Bruker SHELXTL'
_computing_publication_material 'Bruker SHELXTL'
_computing_structure_refinement 'SHELXL-97 (Sheldrick, 2008)'
_computing_structure_solution 'SHELXS-97 (Sheldrick, 2008)'
_diffrn_ambient_temperature 298(2)
_diffrn_measured_fraction_theta_full 0.970
_diffrn_measured_fraction_theta_max 0.970
_diffrn_measurement_device_type 'Bruker APEX-II CCD'
_diffrn_measurement_method '\f and \w scans'
_diffrn_radiation_monochromator graphite
_diffrn_radiation_source 'fine-focus sealed tube'
_diffrn_radiation_type MoK\a
_diffrn_radiation_wavelength 0.71073
_diffrn_reflns_av_R_equivalents 0.0379
_diffrn_reflns_av_sigmaI/netI 0.0524
_diffrn_reflns_limit_h_max 12
_diffrn_reflns_limit_h_min -12
_diffrn_reflns_limit_k_max 14
_diffrn_reflns_limit_k_min -14
_diffrn_reflns_limit_l_max 16
_diffrn_reflns_limit_l_min -16
_diffrn_reflns_number 11427
_diffrn_reflns_theta_full 31.50
_diffrn_reflns_theta_max 31.50
_diffrn_reflns_theta_min 1.89
_diffrn_standards_number 0
_exptl_absorpt_coefficient_mu 0.169
_exptl_absorpt_correction_T_max 0.9621
_exptl_absorpt_correction_T_min 0.9052
_exptl_absorpt_correction_type multi-scan
_exptl_crystal_colour colorless
_exptl_crystal_density_diffrn 1.176
_exptl_crystal_density_method 'not measured'
_exptl_crystal_description block
_exptl_crystal_F_000 334
_exptl_crystal_size_max 0.60
_exptl_crystal_size_mid 0.24
_exptl_crystal_size_min 0.23
_refine_diff_density_max 1.001
_refine_diff_density_min -0.557
_refine_diff_density_rms 0.100
_refine_ls_extinction_method none
_refine_ls_goodness_of_fit_ref 1.057
_refine_ls_hydrogen_treatment mixed
_refine_ls_matrix_type full
_refine_ls_number_parameters 190
_refine_ls_number_reflns 5585
_refine_ls_number_restraints 0
_refine_ls_restrained_S_all 1.057
_refine_ls_R_factor_all 0.1119
_refine_ls_R_factor_gt 0.0850
_refine_ls_shift/su_max 0.001
_refine_ls_shift/su_mean 0.000
_refine_ls_structure_factor_coef Fsqd
_refine_ls_weighting_details 'calc w=1/[\s^2^(Fo^2^)+(0.1887P)^2^+0.1947P] where P=(Fo^2^+2Fc^2^)/3'
_refine_ls_weighting_scheme calc
_refine_ls_wR_factor_gt 0.2632
_refine_ls_wR_factor_ref 0.2964
_reflns_number_gt 3821
_reflns_number_total 5585
_reflns_threshold_expression >2sigma(I)
_cod_data_source_file c5ta01326g2.cif
_cod_data_source_block xx
_cod_depositor_comments
;
The following automatic conversions were performed:

data item '_symmetry_cell_setting' value 'Triclinic' was changed to
'triclinic' in accordance with the
/home/saulius/struct/COD-crude-data/automatic-downloads/DataCite-retrospective/RSC/depositions/lib/dictionaries/cif_core.dic
dictionary named 'cif_core.dic' version 2.4.2 last updated on
2011-04-26.

Automatic conversion script
Id: cif_fix_values 6909 2019-04-08 15:41:33Z antanas 
;
_cod_original_sg_symbol_H-M P-1
_cod_database_code 7236060

loop_
_symmetry_equiv_pos_as_xyz
'x, y, z'
'-x, -y, -z'

loop_
_atom_site_label
_atom_site_type_symbol
_atom_site_fract_x
_atom_site_fract_y
_atom_site_fract_z
_atom_site_U_iso_or_equiv
_atom_site_adp_type
_atom_site_occupancy
_atom_site_symmetry_multiplicity
_atom_site_calc_flag
_atom_site_refinement_flags
P1 P 0.42305(7) 0.72706(6) 0.21784(6) 0.0379(2) Uani 1 1 d .
F2 F 0.7488(2) 0.95599(17) -0.15171(17) 0.0570(5) Uani 1 1 d .
O3 O 0.4816(2) 0.5884(2) 0.18438(19) 0.0485(5) Uani 1 1 d .
C4 C 0.4655(3) 0.8793(3) 0.0943(2) 0.0383(5) Uani 1 1 d .
C5 C 0.5935(3) 0.8621(2) 0.0137(2) 0.0385(5) Uani 1 1 d .
C6 C 0.6217(3) 0.9804(3) -0.0775(2) 0.0412(5) Uani 1 1 d .
C7 C 0.5214(4) 0.7403(3) 0.3567(3) 0.0505(6) Uani 1 1 d .
H7 H 0.4927 0.6647 0.4251 0.061 Uiso 1 1 calc R
C8 C 0.2048(3) 0.7495(3) 0.2421(3) 0.0469(6) Uani 1 1 d .
H8 H 0.1699 0.8344 0.2752 0.056 Uiso 1 1 calc R
C9 C 0.7321(3) 0.3029(3) 0.3731(3) 0.0498(6) Uani 1 1 d .
H9A H 0.7361 0.2403 0.4562 0.060 Uiso 1 1 calc R
H9B H 0.7472 0.3971 0.3802 0.060 Uiso 1 1 calc R
C10 C 0.5765(3) 0.3153(3) 0.3147(3) 0.0551(7) Uani 1 1 d .
H10A H 0.5489 0.4080 0.2571 0.083 Uiso 1 1 calc R
H10B H 0.4955 0.3052 0.3770 0.083 Uiso 1 1 calc R
H10C H 0.5813 0.2410 0.2710 0.083 Uiso 1 1 calc R
C11 C 0.4690(5) 0.8817(4) 0.3930(3) 0.0678(9) Uani 1 1 d .
H11A H 0.4955 0.9591 0.3283 0.102 Uiso 1 1 calc R
H11B H 0.5243 0.8781 0.4690 0.102 Uiso 1 1 calc R
H11C H 0.3539 0.8976 0.4047 0.102 Uiso 1 1 calc R
C3 C 0.6603(5) 0.6555(3) -0.0627(3) 0.0610(8) Uani 1 1 d .
H3A H 0.6598 0.7144 -0.1459 0.092 Uiso 1 1 calc R
H3B H 0.5555 0.6295 -0.0458 0.092 Uiso 1 1 calc R
H3C H 0.7412 0.5697 -0.0541 0.092 Uiso 1 1 calc R
C12 C 0.8608(4) 0.2448(4) 0.3009(3) 0.0629(8) Uani 1 1 d .
C13 C 0.1760(4) 0.6136(4) 0.3396(4) 0.0674(9) Uani 1 1 d .
H13A H 0.2178 0.5295 0.3103 0.101 Uiso 1 1 calc R
H13B H 0.0616 0.6191 0.3528 0.101 Uiso 1 1 calc R
H13C H 0.2306 0.6078 0.4165 0.101 Uiso 1 1 calc R
C14 C 0.1117(4) 0.7682(5) 0.1230(4) 0.0730(10) Uani 1 1 d .
H14A H 0.1119 0.8630 0.0710 0.109 Uiso 1 1 calc R
H14B H 0.0018 0.7564 0.1413 0.109 Uiso 1 1 calc R
H14C H 0.1619 0.6973 0.0805 0.109 Uiso 1 1 calc R
C15 C 0.8684(6) 0.3490(5) 0.1786(4) 0.0804(11) Uani 1 1 d .
H15A H 0.7690 0.3625 0.1321 0.121 Uiso 1 1 calc R
H15B H 0.9578 0.3121 0.1331 0.121 Uiso 1 1 calc R
H15C H 0.8833 0.4397 0.1920 0.121 Uiso 1 1 calc R
C16 C 0.7054(4) 0.7064(5) 0.3456(4) 0.0712(9) Uani 1 1 d .
H16A H 0.7388 0.6063 0.3469 0.107 Uiso 1 1 calc R
H16B H 0.7568 0.7271 0.4140 0.107 Uiso 1 1 calc R
H16C H 0.7363 0.7646 0.2688 0.107 Uiso 1 1 calc R
C17 C 0.8350(7) 0.0977(5) 0.2833(6) 0.1001(15) Uani 1 1 d .
H17A H 0.8189 0.0358 0.3627 0.150 Uiso 1 1 calc R
H17B H 0.9289 0.0540 0.2461 0.150 Uiso 1 1 calc R
H17C H 0.7413 0.1117 0.2302 0.150 Uiso 1 1 calc R
C18 C 1.0058(6) 0.2259(6) 0.3850(5) 0.1005(15) Uani 1 1 d .
H18A H 1.0132 0.3167 0.4019 0.151 Uiso 1 1 calc R
H18B H 1.1026 0.1919 0.3452 0.151 Uiso 1 1 calc R
H18C H 0.9944 0.1570 0.4616 0.151 Uiso 1 1 calc R
O1 O 0.6966(2) 0.73400(19) 0.02322(18) 0.0453(4) Uani 1 1 d .

loop_
_atom_site_aniso_label
_atom_site_aniso_U_11
_atom_site_aniso_U_22
_atom_site_aniso_U_33
_atom_site_aniso_U_23
_atom_site_aniso_U_13
_atom_site_aniso_U_12
P1 0.0374(3) 0.0366(3) 0.0381(3) -0.0063(2) 0.0048(2) -0.0072(2)
F2 0.0553(10) 0.0451(9) 0.0626(10) -0.0074(7) 0.0308(8) 0.0006(7)
O3 0.0525(11) 0.0379(9) 0.0526(11) -0.0092(8) 0.0076(8) -0.0053(8)
C4 0.0376(11) 0.0371(11) 0.0383(11) -0.0074(9) 0.0066(8) -0.0048(9)
C5 0.0356(11) 0.0366(11) 0.0408(11) -0.0088(9) 0.0039(8) -0.0013(8)
C6 0.0372(11) 0.0397(11) 0.0431(12) -0.0090(9) 0.0122(9) -0.0011(9)
C7 0.0578(16) 0.0543(15) 0.0398(13) -0.0068(11) -0.0002(11) -0.0178(12)
C8 0.0374(12) 0.0509(14) 0.0528(14) -0.0127(11) 0.0090(10) -0.0100(10)
C9 0.0499(14) 0.0536(15) 0.0397(13) -0.0054(11) 0.0014(10) -0.0022(11)
C10 0.0434(13) 0.0446(14) 0.0659(18) 0.0061(12) -0.0002(12) -0.0059(11)
C11 0.084(2) 0.072(2) 0.0571(19) -0.0287(16) 0.0064(16) -0.0215(18)
C3 0.082(2) 0.0450(14) 0.0557(17) -0.0193(13) 0.0146(15) -0.0038(14)
C12 0.0588(18) 0.0571(17) 0.066(2) -0.0084(15) 0.0019(15) -0.0026(14)
C13 0.0550(18) 0.070(2) 0.077(2) -0.0084(17) 0.0206(15) -0.0259(16)
C14 0.0506(17) 0.098(3) 0.068(2) -0.0132(19) -0.0087(15) -0.0183(18)
C15 0.089(3) 0.084(3) 0.063(2) -0.0091(19) 0.0119(19) -0.018(2)
C16 0.0540(17) 0.088(3) 0.073(2) -0.0233(19) -0.0132(15) -0.0101(17)
C17 0.092(3) 0.063(2) 0.142(5) -0.023(3) -0.004(3) -0.008(2)
C18 0.080(3) 0.102(3) 0.108(4) -0.013(3) -0.028(3) -0.002(3)
O1 0.0423(9) 0.0365(8) 0.0520(10) -0.0085(7) 0.0071(7) 0.0020(7)

loop_
_atom_type_symbol
_atom_type_description
_atom_type_scat_dispersion_real
_atom_type_scat_dispersion_imag
_atom_type_scat_source
C C 0.0033 0.0016 'International Tables Vol C Tables 4.2.6.8 and 6.1.1.4'
H H 0.0000 0.0000 'International Tables Vol C Tables 4.2.6.8 and 6.1.1.4'
F F 0.0171 0.0103 'International Tables Vol C Tables 4.2.6.8 and 6.1.1.4'
O O 0.0106 0.0060 'International Tables Vol C Tables 4.2.6.8 and 6.1.1.4'
P P 0.1023 0.0942 'International Tables Vol C Tables 4.2.6.8 and 6.1.1.4'

loop_
_geom_angle_atom_site_label_1
_geom_angle_atom_site_label_2
_geom_angle_atom_site_label_3
_geom_angle
_geom_angle_site_symmetry_1
_geom_angle_site_symmetry_3
O3 P1 C7 113.07(13) . .
O3 P1 C8 109.77(13) . .
C7 P1 C8 108.28(14) . .
O3 P1 C4 110.81(11) . .
C7 P1 C4 105.58(12) . .
C8 P1 C4 109.19(12) . .
C6 C4 C5 115.5(2) 2_675 .
C6 C4 P1 123.06(18) 2_675 .
C5 C4 P1 121.36(18) . .
O1 C5 C6 118.0(2) . .
O1 C5 C4 122.7(2) . .
C6 C5 C4 119.3(2) . .
F2 C6 C5 116.1(2) . .
F2 C6 C4 118.7(2) . 2_675
C5 C6 C4 125.1(2) . 2_675
C11 C7 C16 111.0(3) . .
C11 C7 P1 115.1(2) . .
C16 C7 P1 109.9(2) . .
C14 C8 C13 111.1(3) . .
C14 C8 P1 111.4(2) . .
C13 C8 P1 106.7(2) . .
C10 C9 C12 110.3(3) . .
C9 C12 C15 109.9(3) . .
C9 C12 C18 100.9(3) . .
C15 C12 C18 113.4(4) . .
C9 C12 C17 110.5(3) . .
C15 C12 C17 111.0(4) . .
C18 C12 C17 110.7(4) . .
C5 O1 C3 114.1(2) . .

loop_
_geom_bond_atom_site_label_1
_geom_bond_atom_site_label_2
_geom_bond_distance
_geom_bond_site_symmetry_2
P1 O3 1.4824(19) .
P1 C7 1.805(3) .
P1 C8 1.824(3) .
P1 C4 1.838(2) .
F2 C6 1.356(3) .
C4 C6 1.396(3) 2_675
C4 C5 1.396(3) .
C5 O1 1.363(3) .
C5 C6 1.388(4) .
C6 C4 1.396(3) 2_675
C7 C11 1.514(4) .
C7 C16 1.525(5) .
C8 C14 1.503(5) .
C8 C13 1.544(4) .
C9 C10 1.439(4) .
C9 C12 1.447(4) .
C3 O1 1.428(4) .
C12 C15 1.489(5) .
C12 C18 1.503(6) .
C12 C17 1.545(6) .
